data_7113381
loop_
_publ_author_name
'Christie, Steven D. R.'
'Davoile, Ryan J.'
'Elsegood, Mark R. J.'
'Fryatt, Ross'
'Jones, Raymond C. F.'
'Pritchard, Gareth J.'

_publ_section_title
;
 Novel formation and use of a Nicholas carbocation in the synthesis of
 highly substituted tetrahydrofurans.
;
_journal_issue 21
_journal_name_full 'Chemical communications (Cambridge, England)'
_journal_page_first 2474
_journal_page_last 2475
_journal_paper_doi 10.1039/b411367e
_journal_year 2004
_chemical_formula_sum 'C22 H15 Co2 N O13'
_chemical_formula_weight 619.21
_chemical_name_systematic
;
?
;
_space_group_IT_number 2
_symmetry_cell_setting triclinic
_symmetry_space_group_name_Hall '-P 1'
_symmetry_space_group_name_H-M 'P -1'
_atom_sites_solution_hydrogens geom
_atom_sites_solution_primary direct
_atom_sites_solution_secondary difmap
_audit_creation_method SHELXL-97
_cell_angle_alpha 83.215(4)
_cell_angle_beta 86.122(4)
_cell_angle_gamma 67.370(4)
_cell_formula_units_Z 2
_cell_length_a 6.8834(15)
_cell_length_b 8.1890(18)
_cell_length_c 23.757(5)
_cell_measurement_reflns_used 10608
_cell_measurement_temperature 150(2)
_cell_measurement_theta_max 53.79
_cell_measurement_theta_min 5.18
_cell_volume 1227.0(5)
_computing_cell_refinement 'Bruker SAINT'
_computing_data_collection 'Bruker SMART'
_computing_data_reduction 'Bruker SAINT'
_computing_molecular_graphics 'Bruker SHELXTL'
_computing_publication_material 'Bruker SHELXTL and local programs'
_computing_structure_refinement 'Bruker SHELXTL'
_computing_structure_solution 'Bruker SHELXTL'
_diffrn_ambient_temperature 150(2)
_diffrn_measured_fraction_theta_full 0.995
_diffrn_measured_fraction_theta_max 0.995
_diffrn_measurement_device_type 'Bruker SMART 1000 CCD diffractometer'
_diffrn_measurement_method '\w rotation with narrow frames'
_diffrn_radiation_monochromator graphite
_diffrn_radiation_source 'sealed tube'
_diffrn_radiation_type MoK\a
_diffrn_radiation_wavelength 0.71073
_diffrn_reflns_av_R_equivalents 0.0586
_diffrn_reflns_av_sigmaI/netI 0.0946
_diffrn_reflns_limit_h_max 7
_diffrn_reflns_limit_h_min -7
_diffrn_reflns_limit_k_max 8
_diffrn_reflns_limit_k_min -8
_diffrn_reflns_limit_l_max 25
_diffrn_reflns_limit_l_min -24
_diffrn_reflns_number 7010
_diffrn_reflns_theta_full 22.50
_diffrn_reflns_theta_max 22.50
_diffrn_reflns_theta_min 1.73
_diffrn_standards_decay_% 0
_diffrn_standards_number 0
_exptl_absorpt_coefficient_mu 1.422
_exptl_absorpt_correction_T_max 0.972
_exptl_absorpt_correction_T_min 0.644
_exptl_absorpt_correction_type multi-scan
_exptl_absorpt_process_details 'SADABS, v.2.08, Sheldrick, G.M., (2003)'
_exptl_crystal_colour 'dark red'
_exptl_crystal_density_diffrn 1.676
_exptl_crystal_density_method 'not measured'
_exptl_crystal_description block
_exptl_crystal_F_000 624
_exptl_crystal_size_max 0.34
_exptl_crystal_size_mid 0.17
_exptl_crystal_size_min 0.02
_refine_diff_density_max 0.769
_refine_diff_density_min -0.754
_refine_diff_density_rms 0.129
_refine_ls_extinction_coef 0.0037(10)
_refine_ls_extinction_expression Fc^*^=kFc[1+0.001xFc^2^\l^3^/sin(2\q)]^-1/4^
_refine_ls_extinction_method SHELXL
_refine_ls_goodness_of_fit_ref 1.101
_refine_ls_hydrogen_treatment mixed
_refine_ls_matrix_type full
_refine_ls_number_parameters 349
_refine_ls_number_reflns 3195
_refine_ls_number_restraints 14
_refine_ls_restrained_S_all 1.100
_refine_ls_R_factor_all 0.1132
_refine_ls_R_factor_gt 0.0769
_refine_ls_shift/su_max 0.000
_refine_ls_shift/su_mean 0.000
_refine_ls_structure_factor_coef Fsqd
_refine_ls_weighting_details 'calc w=1/[\s^2^(Fo^2^)+(0.0258P)^2^+13.7646P] where P=(Fo^2^+2Fc^2^)/3'
_refine_ls_weighting_scheme calc
_refine_ls_wR_factor_gt 0.1549
_refine_ls_wR_factor_ref 0.1681
_reflns_number_gt 2122
_reflns_number_total 3195
_reflns_threshold_expression I>2\s(I)
_cod_data_source_file b411367e.txt
_cod_data_source_block trans2c
_cod_original_sg_symbol_H-M P-1
_cod_database_code 7113381

loop_
_symmetry_equiv_pos_as_xyz
'x, y, z'
'-x, -y, -z'

loop_
_atom_site_label
_atom_site_type_symbol
_atom_site_fract_x
_atom_site_fract_y
_atom_site_fract_z
_atom_site_U_iso_or_equiv
_atom_site_adp_type
_atom_site_occupancy
_atom_site_symmetry_multiplicity
_atom_site_calc_flag
_atom_site_refinement_flags
Co1 Co 0.7670(2) 0.43898(18) 0.37127(6) 0.0281(5) Uani 1 1 d .
Co2 Co 0.6619(2) 0.73493(19) 0.40663(6) 0.0264(5) Uani 1 1 d .
C1 C 0.4819(16) 0.6126(13) 0.3869(5) 0.028(3) Uani 1 1 d D
H1 H 0.357(10) 0.594(13) 0.406(4) 0.034 Uiso 1 1 d D
C2 C 0.5616(15) 0.6718(12) 0.3412(5) 0.026(3) Uani 1 1 d .
C3 C 0.4992(16) 0.7472(14) 0.2811(5) 0.032(3) Uani 1 1 d .
H3 H 0.4104 0.6883 0.2676 0.038 Uiso 1 1 calc R
O1 O 0.6800(11) 0.7147(9) 0.2448(3) 0.0328(19) Uani 1 1 d .
C4 C 0.3798(15) 0.9493(12) 0.2726(4) 0.024(2) Uani 1 1 d .
H4A H 0.4457 1.0121 0.2933 0.036 Uiso 1 1 calc R
H4B H 0.2303 0.9836 0.2849 0.036 Uiso 1 1 calc R
C5 C 0.4021(14) 0.9881(12) 0.2072(4) 0.019(2) Uani 1 1 d .
C6 C 0.6293(15) 0.8429(13) 0.1955(4) 0.025(3) Uani 1 1 d .
H6 H 0.7318 0.9033 0.1928 0.031 Uiso 1 1 calc R
C7 C 0.6512(14) 0.7571(13) 0.1422(4) 0.021(2) Uani 1 1 d .
C8 C 0.6681(16) 0.5800(13) 0.1431(5) 0.029(3) Uani 1 1 d .
H8 H 0.6612 0.5139 0.1783 0.035 Uiso 1 1 calc R
C9 C 0.6947(16) 0.5014(13) 0.0934(4) 0.028(3) Uani 1 1 d .
H9 H 0.7052 0.3821 0.0942 0.034 Uiso 1 1 calc R
C10 C 0.7057(15) 0.5964(15) 0.0433(5) 0.030(3) Uani 1 1 d .
C11 C 0.6812(16) 0.7747(14) 0.0398(5) 0.031(3) Uani 1 1 d .
H11 H 0.6814 0.8411 0.0042 0.037 Uiso 1 1 calc R
C12 C 0.6570(16) 0.8501(14) 0.0895(4) 0.027(3) Uani 1 1 d .
H12 H 0.6436 0.9703 0.0881 0.033 Uiso 1 1 calc R
N1 N 0.7417(14) 0.5106(14) -0.0099(4) 0.038(2) Uani 1 1 d .
O2 O 0.7621(14) 0.5948(13) -0.0541(4) 0.060(3) Uani 1 1 d .
O3 O 0.7482(12) 0.3585(11) -0.0081(3) 0.045(2) Uani 1 1 d .
C13 C 0.2312(15) 0.9620(12) 0.1777(4) 0.017(2) Uani 1 1 d .
O4 O 0.1430(11) 0.8677(9) 0.1982(3) 0.037(2) Uani 1 1 d .
O5 O 0.2069(10) 1.0467(9) 0.1264(3) 0.0276(17) Uani 1 1 d .
C14 C 0.0589(16) 1.0198(15) 0.0923(5) 0.038(3) Uani 1 1 d .
H14A H 0.1104 0.8945 0.0852 0.057 Uiso 1 1 calc R
H14B H 0.0435 1.0943 0.0561 0.057 Uiso 1 1 calc R
H14C H -0.0778 1.0523 0.1124 0.057 Uiso 1 1 calc R
C15 C 0.4028(16) 1.1709(13) 0.1912(4) 0.024(2) Uani 1 1 d .
O6 O 0.5388(11) 1.2110(9) 0.1666(3) 0.0320(18) Uani 1 1 d .
O7 O 0.2172(10) 1.2942(8) 0.2092(3) 0.0250(17) Uani 1 1 d U
C16 C 0.1948(16) 1.4792(12) 0.1955(4) 0.027(2) Uani 1 1 d U
H16A H 0.0593 1.5579 0.2106 0.040 Uiso 1 1 calc R
H16B H 0.2005 1.5056 0.1542 0.040 Uiso 1 1 calc R
H16C H 0.3094 1.4982 0.2124 0.040 Uiso 1 1 calc R
C17 C 0.8077(18) 0.2865(17) 0.4366(6) 0.046(3) Uani 1 1 d .
O17 O 0.8203(15) 0.1991(12) 0.4768(4) 0.070(3) Uani 1 1 d .
C18 C 0.7242(18) 0.3090(15) 0.3226(5) 0.043(3) Uani 1 1 d .
O18 O 0.6909(15) 0.2336(13) 0.2895(5) 0.076(3) Uani 1 1 d .
C19 C 1.025(2) 0.4280(15) 0.3471(5) 0.037(3) Uani 1 1 d .
O19 O 1.1897(13) 0.4225(12) 0.3326(4) 0.051(2) Uani 1 1 d .
C20 C 0.8589(19) 0.8101(15) 0.3768(5) 0.040(3) Uani 1 1 d .
O20 O 0.9868(15) 0.8630(12) 0.3565(5) 0.076(3) Uani 1 1 d .
C21 C 0.455(2) 0.9416(16) 0.4189(5) 0.042(3) Uani 1 1 d .
O21 O 0.3124(15) 1.0684(12) 0.4253(4) 0.072(3) Uani 1 1 d .
C22 C 0.7290(17) 0.6490(14) 0.4782(5) 0.031(3) Uani 1 1 d .
O22 O 0.7707(13) 0.5900(11) 0.5248(4) 0.049(2) Uani 1 1 d .

loop_
_atom_site_aniso_label
_atom_site_aniso_U_11
_atom_site_aniso_U_22
_atom_site_aniso_U_33
_atom_site_aniso_U_23
_atom_site_aniso_U_13
_atom_site_aniso_U_12
Co1 0.0267(9) 0.0185(8) 0.0340(10) -0.0015(7) -0.0045(7) -0.0027(7)
Co2 0.0241(9) 0.0238(9) 0.0276(9) -0.0034(7) 0.0020(7) -0.0054(7)
C1 0.018(6) 0.014(6) 0.045(7) 0.009(5) 0.005(5) -0.001(5)
C2 0.015(6) 0.013(5) 0.037(7) 0.001(5) 0.000(5) 0.009(5)
C3 0.022(6) 0.032(7) 0.037(7) -0.010(5) 0.007(5) -0.005(5)
O1 0.033(4) 0.026(4) 0.027(4) 0.005(3) 0.002(3) 0.000(3)
C4 0.017(6) 0.018(6) 0.029(6) 0.001(5) 0.010(5) 0.000(5)
C5 0.016(5) 0.011(5) 0.029(6) 0.000(4) 0.000(5) -0.005(4)
C6 0.017(6) 0.023(6) 0.034(7) -0.001(5) -0.001(5) -0.005(5)
C7 0.010(5) 0.021(6) 0.026(6) 0.000(5) 0.005(4) 0.001(4)
C8 0.034(7) 0.013(6) 0.033(7) 0.004(5) -0.006(5) -0.002(5)
C9 0.036(7) 0.015(6) 0.031(7) 0.001(5) 0.002(5) -0.007(5)
C10 0.018(6) 0.038(7) 0.027(7) -0.011(6) 0.000(5) 0.000(5)
C11 0.029(6) 0.029(7) 0.029(7) 0.003(5) -0.006(5) -0.007(5)
C12 0.031(6) 0.025(6) 0.029(7) -0.010(5) 0.004(5) -0.012(5)
N1 0.034(6) 0.042(7) 0.030(6) -0.006(5) 0.005(5) -0.007(5)
O2 0.070(7) 0.082(7) 0.030(5) -0.020(5) 0.008(5) -0.027(6)
O3 0.046(5) 0.038(5) 0.048(6) -0.012(4) -0.004(4) -0.009(4)
C13 0.022(6) 0.008(5) 0.023(6) 0.000(5) 0.001(5) -0.008(5)
O4 0.029(4) 0.025(4) 0.050(5) 0.012(4) -0.014(4) -0.006(4)
O5 0.029(4) 0.024(4) 0.029(4) -0.006(3) -0.002(3) -0.008(3)
C14 0.023(6) 0.039(7) 0.050(8) -0.006(6) -0.002(6) -0.009(6)
C15 0.019(6) 0.023(6) 0.027(6) -0.002(5) -0.006(5) -0.004(5)
O6 0.029(4) 0.020(4) 0.045(5) -0.005(4) 0.006(4) -0.008(3)
O7 0.020(4) 0.016(4) 0.037(4) -0.006(3) 0.005(3) -0.004(3)
C16 0.029(4) 0.015(4) 0.031(4) 0.000(3) -0.002(4) -0.004(3)
C17 0.036(8) 0.043(8) 0.052(9) 0.003(7) -0.018(7) -0.006(6)
O17 0.070(7) 0.051(6) 0.054(6) 0.020(5) 0.007(5) 0.006(5)
C18 0.043(8) 0.026(7) 0.053(9) -0.012(6) -0.029(7) 0.000(6)
O18 0.074(7) 0.056(6) 0.098(9) -0.021(6) -0.033(6) -0.014(5)
C19 0.035(8) 0.037(7) 0.027(7) -0.007(6) -0.011(6) 0.004(6)
O19 0.033(5) 0.064(6) 0.054(6) -0.024(5) 0.010(4) -0.013(5)
C20 0.039(8) 0.034(7) 0.044(8) -0.003(6) -0.001(6) -0.012(6)
O20 0.050(6) 0.043(6) 0.130(10) 0.006(6) 0.015(6) -0.019(5)
C21 0.051(8) 0.030(7) 0.036(7) 0.001(6) 0.009(6) -0.008(7)
O21 0.068(7) 0.039(6) 0.079(7) -0.015(5) 0.001(5) 0.016(5)
C22 0.035(7) 0.023(6) 0.036(8) -0.002(6) 0.002(6) -0.011(5)
O22 0.062(6) 0.050(6) 0.032(5) -0.001(4) -0.002(4) -0.018(5)

loop_
_atom_type_symbol
_atom_type_description
_atom_type_scat_dispersion_real
_atom_type_scat_dispersion_imag
_atom_type_scat_source
C C 0.0033 0.0016 'International Tables Vol C Tables 4.2.6.8 and 6.1.1.4'
H H 0.0000 0.0000 'International Tables Vol C Tables 4.2.6.8 and 6.1.1.4'
N N 0.0061 0.0033 'International Tables Vol C Tables 4.2.6.8 and 6.1.1.4'
O O 0.0106 0.0060 'International Tables Vol C Tables 4.2.6.8 and 6.1.1.4'
Co Co 0.3494 0.9721 'International Tables Vol C Tables 4.2.6.8 and 6.1.1.4'

loop_
_geom_angle_atom_site_label_1
_geom_angle_atom_site_label_2
_geom_angle_atom_site_label_3
_geom_angle
C18 Co1 C19 99.4(5)
C18 Co1 C17 100.6(6)
C19 Co1 C17 105.8(5)
C18 Co1 C2 97.7(5)
C19 Co1 C2 107.6(5)
C17 Co1 C2 138.4(5)
C18 Co1 C1 103.5(5)
C19 Co1 C1 141.2(5)
C17 Co1 C1 100.2(5)
C2 Co1 C1 38.8(4)
C18 Co1 Co2 147.7(4)
C19 Co1 Co2 94.5(4)
C17 Co1 Co2 103.4(4)
C2 Co1 Co2 50.1(3)
C1 Co1 Co2 51.1(3)
C20 Co2 C22 107.6(5)
C20 Co2 C21 100.5(5)
C22 Co2 C21 99.2(5)
C20 Co2 C2 102.8(5)
C22 Co2 C2 138.9(5)
C21 Co2 C2 101.7(5)
C20 Co2 C1 141.0(5)
C22 Co2 C1 103.6(5)
C21 Co2 C1 97.1(5)
C2 Co2 C1 39.1(4)
C20 Co2 Co1 102.9(4)
C22 Co2 Co1 94.9(3)
C21 Co2 Co1 147.6(4)
C2 Co2 Co1 51.2(3)
C1 Co2 Co1 51.0(3)
C2 C1 Co1 70.5(6)
C2 C1 Co2 69.1(7)
Co1 C1 Co2 77.9(4)
C1 C2 C3 138.6(10)
C1 C2 Co2 71.9(7)
C3 C2 Co2 138.8(8)
C1 C2 Co1 70.7(6)
C3 C2 Co1 130.7(7)
Co2 C2 Co1 78.7(4)
O1 C3 C2 110.7(8)
O1 C3 C4 104.4(8)
C2 C3 C4 115.2(9)
C3 O1 C6 109.6(7)
C3 C4 C5 101.7(8)
C15 C5 C13 111.3(8)
C15 C5 C4 111.6(8)
C13 C5 C4 110.3(8)
C15 C5 C6 109.7(8)
C13 C5 C6 112.9(8)
C4 C5 C6 100.6(7)
O1 C6 C7 112.0(8)
O1 C6 C5 106.9(8)
C7 C6 C5 114.8(8)
C12 C7 C8 117.5(10)
C12 C7 C6 120.8(9)
C8 C7 C6 121.7(9)
C9 C8 C7 120.8(10)
C10 C9 C8 119.3(10)
C9 C10 C11 122.3(10)
C9 C10 N1 119.5(10)
C11 C10 N1 118.2(10)
C12 C11 C10 117.5(10)
C11 C12 C7 122.5(10)
O2 N1 O3 122.3(10)
O2 N1 C10 118.6(10)
O3 N1 C10 119.1(10)
O4 C13 O5 126.8(9)
O4 C13 C5 122.9(9)
O5 C13 C5 110.1(8)
C13 O5 C14 115.2(8)
O6 C15 O7 122.7(9)
O6 C15 C5 128.2(9)
O7 C15 C5 109.1(9)
C15 O7 C16 115.0(8)
O17 C17 Co1 175.9(11)
O18 C18 Co1 176.3(11)
O19 C19 Co1 178.6(10)
O20 C20 Co2 178.7(11)
O21 C21 Co2 174.6(12)
O22 C22 Co2 178.3(10)

loop_
_geom_bond_atom_site_label_1
_geom_bond_atom_site_label_2
_geom_bond_distance
Co1 C18 1.771(12)
Co1 C19 1.799(14)
Co1 C17 1.837(14)
Co1 C2 1.971(9)
Co1 C1 1.972(10)
Co1 Co2 2.480(2)
Co2 C20 1.770(13)
Co2 C22 1.782(12)
Co2 C21 1.783(12)
Co2 C2 1.941(11)
Co2 C1 1.975(11)
C1 C2 1.310(14)
C2 C3 1.509(15)
C3 O1 1.420(12)
C3 C4 1.534(14)
O1 C6 1.442(11)
C4 C5 1.557(13)
C5 C15 1.502(13)
C5 C13 1.504(13)
C5 C6 1.589(13)
C6 C7 1.491(14)
C7 C12 1.393(14)
C7 C8 1.407(14)
C8 C9 1.378(14)
C9 C10 1.357(14)
C10 C11 1.397(15)
C10 N1 1.478(14)
C11 C12 1.367(14)
N1 O2 1.218(12)
N1 O3 1.225(12)
C13 O4 1.197(11)
C13 O5 1.315(11)
O5 C14 1.438(12)
C15 O6 1.201(11)
C15 O7 1.367(12)
O7 C16 1.462(11)
C17 O17 1.111(14)
C18 O18 1.140(13)
C19 O19 1.150(13)
C20 O20 1.175(14)
C21 O21 1.140(13)
C22 O22 1.162(12)

loop_
_geom_torsion_atom_site_label_1
_geom_torsion_atom_site_label_2
_geom_torsion_atom_site_label_3
_geom_torsion_atom_site_label_4
_geom_torsion
C18 Co1 Co2 C20 -102.7(9)
C19 Co1 Co2 C20 13.0(5)
C17 Co1 Co2 C20 120.4(5)
C2 Co1 Co2 C20 -96.2(6)
C1 Co1 Co2 C20 -147.1(6)
C18 Co1 Co2 C22 148.0(9)
C19 Co1 Co2 C22 -96.4(5)
C17 Co1 Co2 C22 11.1(5)
C2 Co1 Co2 C22 154.4(5)
C1 Co1 Co2 C22 103.5(5)
C18 Co1 Co2 C21 32.4(11)
C19 Co1 Co2 C21 148.0(8)
C17 Co1 Co2 C21 -104.6(8)
C2 Co1 Co2 C21 38.8(8)
C1 Co1 Co2 C21 -12.1(8)
C18 Co1 Co2 C2 -6.4(9)
C19 Co1 Co2 C2 109.2(5)
C17 Co1 Co2 C2 -143.3(6)
C1 Co1 Co2 C2 -50.9(5)
C18 Co1 Co2 C1 44.5(9)
C19 Co1 Co2 C1 160.1(5)
C17 Co1 Co2 C1 -92.5(6)
C2 Co1 Co2 C1 50.9(5)
C18 Co1 C1 C2 -85.5(8)
C19 Co1 C1 C2 39.1(11)
C17 Co1 C1 C2 170.9(7)
Co2 Co1 C1 C2 71.9(6)
C18 Co1 C1 Co2 -157.4(5)
C19 Co1 C1 Co2 -32.8(9)
C17 Co1 C1 Co2 99.0(5)
C2 Co1 C1 Co2 -71.9(6)
C20 Co2 C1 C2 -16.5(10)
C22 Co2 C1 C2 -158.8(6)
C21 Co2 C1 C2 99.9(7)
Co1 Co2 C1 C2 -73.6(6)
C20 Co2 C1 Co1 57.1(8)
C22 Co2 C1 Co1 -85.3(5)
C21 Co2 C1 Co1 173.5(4)
C2 Co2 C1 Co1 73.6(6)
Co1 C1 C2 C3 130.2(14)
Co2 C1 C2 C3 -145.7(14)
Co1 C1 C2 Co2 -84.1(3)
Co2 C1 C2 Co1 84.1(3)
C20 Co2 C2 C1 169.5(6)
C22 Co2 C2 C1 32.3(9)
C21 Co2 C2 C1 -86.8(7)
Co1 Co2 C2 C1 73.2(6)
C20 Co2 C2 C3 -45.0(11)
C22 Co2 C2 C3 177.8(10)
C21 Co2 C2 C3 58.7(12)
C1 Co2 C2 C3 145.5(14)
Co1 Co2 C2 C3 -141.3(12)
C20 Co2 C2 Co1 96.3(5)
C22 Co2 C2 Co1 -40.9(8)
C21 Co2 C2 Co1 -159.9(4)
C1 Co2 C2 Co1 -73.2(6)
C18 Co1 C2 C1 102.0(8)
C19 Co1 C2 C1 -155.5(7)
C17 Co1 C2 C1 -13.6(11)
Co2 Co1 C2 C1 -74.5(7)
C18 Co1 C2 C3 -36.3(11)
C19 Co1 C2 C3 66.2(11)
C17 Co1 C2 C3 -151.9(10)
C1 Co1 C2 C3 -138.3(14)
Co2 Co1 C2 C3 147.2(12)
C18 Co1 C2 Co2 176.6(5)
C19 Co1 C2 Co2 -80.9(5)
C17 Co1 C2 Co2 61.0(8)
C1 Co1 C2 Co2 74.5(7)
C1 C2 C3 O1 -154.0(12)
Co2 C2 C3 O1 80.4(12)
Co1 C2 C3 O1 -45.7(13)
C1 C2 C3 C4 87.8(16)
Co2 C2 C3 C4 -37.8(15)
Co1 C2 C3 C4 -163.9(8)
C2 C3 O1 C6 -156.8(8)
C4 C3 O1 C6 -32.1(11)
O1 C3 C4 C5 41.5(10)
C2 C3 C4 C5 163.2(9)
C3 C4 C5 C15 -150.2(8)
C3 C4 C5 C13 85.5(9)
C3 C4 C5 C6 -33.9(9)
C3 O1 C6 C7 -117.2(9)
C3 O1 C6 C5 9.4(10)
C15 C5 C6 O1 134.1(8)
C13 C5 C6 O1 -101.1(9)
C4 C5 C6 O1 16.4(9)
C15 C5 C6 C7 -101.0(10)
C13 C5 C6 C7 23.7(12)
C4 C5 C6 C7 141.3(9)
O1 C6 C7 C12 -165.2(8)
C5 C6 C7 C12 72.7(12)
O1 C6 C7 C8 14.4(13)
C5 C6 C7 C8 -107.7(10)
C12 C7 C8 C9 1.6(15)
C6 C7 C8 C9 -178.0(9)
C7 C8 C9 C10 0.4(16)
C8 C9 C10 C11 -3.0(16)
C8 C9 C10 N1 177.8(9)
C9 C10 C11 C12 3.6(16)
N1 C10 C11 C12 -177.3(9)
C10 C11 C12 C7 -1.5(15)
C8 C7 C12 C11 -1.0(15)
C6 C7 C12 C11 178.6(9)
C9 C10 N1 O2 -176.2(10)
C11 C10 N1 O2 4.6(14)
C9 C10 N1 O3 4.4(15)
C11 C10 N1 O3 -174.7(10)
C15 C5 C13 O4 -148.8(9)
C4 C5 C13 O4 -24.3(12)
C6 C5 C13 O4 87.3(11)
C15 C5 C13 O5 35.4(11)
C4 C5 C13 O5 159.9(7)
C6 C5 C13 O5 -88.5(9)
O4 C13 O5 C14 -0.4(14)
C5 C13 O5 C14 175.2(8)
C13 C5 C15 O6 -116.6(11)
C4 C5 C15 O6 119.6(11)
C6 C5 C15 O6 9.0(15)
C13 C5 C15 O7 63.4(10)
C4 C5 C15 O7 -60.4(10)
C6 C5 C15 O7 -171.0(7)
O6 C15 O7 C16 1.1(14)
C5 C15 O7 C16 -178.9(8)
C18 Co1 C17 O17 -95(18)
C19 Co1 C17 O17 162(17)
C2 Co1 C17 O17 20(18)
C1 Co1 C17 O17 11(18)
Co2 Co1 C17 O17 63(18)
C19 Co1 C18 O18 -95(20)
C17 Co1 C18 O18 157(20)
C2 Co1 C18 O18 15(20)
C1 Co1 C18 O18 54(20)
Co2 Co1 C18 O18 20(20)
C18 Co1 C19 O19 -170(100)
C17 Co1 C19 O19 -66(48)
C2 Co1 C19 O19 89(48)
C1 Co1 C19 O19 64(48)
Co2 Co1 C19 O19 39(48)
C22 Co2 C20 O20 -136(55)
C21 Co2 C20 O20 -33(55)
C2 Co2 C20 O20 72(55)
C1 Co2 C20 O20 82(55)
Co1 Co2 C20 O20 124(55)
C20 Co2 C21 O21 140(12)
C22 Co2 C21 O21 -110(12)
C2 Co2 C21 O21 35(12)
C1 Co2 C21 O21 -5(12)
Co1 Co2 C21 O21 5(12)
C20 Co2 C22 O22 -147(35)
C21 Co2 C22 O22 109(35)
C2 Co2 C22 O22 -11(36)
C1 Co2 C22 O22 10(36)
Co1 Co2 C22 O22 -41(35)
